data_4075286
loop_
_publ_author_name
'Taylor, Thomas J.'
'Gabba\"i, Fran\,cois P.'

_publ_section_title
;
 Supramolecular Stabilization of \a,\w-Diphenylpolyynes by Complexation to
 the Tridentate Lewis Acid [o-C6F4Hg]3
;
_journal_issue 9
_journal_name_full Organometallics
_journal_page_first 2143
_journal_paper_doi 10.1021/om060186w
_journal_volume 25
_journal_year 2006
_chemical_formula_sum 'C52 H10 F24 Hg6'
_chemical_formula_weight 2294.14
_chemical_name_common Ph(CC)2Ph-2[(o-C6F4Hg)3]
_chemical_name_systematic
; 
 ? 
;
_space_group_IT_number 2
_symmetry_cell_setting triclinic
_symmetry_space_group_name_Hall '-P 1'
_symmetry_space_group_name_H-M 'P -1'
_atom_sites_solution_hydrogens geom
_atom_sites_solution_primary direct
_atom_sites_solution_secondary difmap
_audit_creation_method SHELXL-97
_cell_angle_alpha 68.33(3)
_cell_angle_beta 78.31(3)
_cell_angle_gamma 83.00(3)
_cell_formula_units_Z 1
_cell_length_a 9.0887(18)
_cell_length_b 10.574(2)
_cell_length_c 13.650(3)
_cell_measurement_temperature 110(2)
_cell_volume 1192.2(5)
_computing_structure_refinement 'SHELXL-97 (Sheldrick, 1997)'
_computing_structure_solution 'SHELXS-97 (Sheldrick, 1990)'
_diffrn_ambient_temperature 110(2)
_diffrn_measured_fraction_theta_full 0.966
_diffrn_measured_fraction_theta_max 0.966
_diffrn_radiation_monochromator graphite
_diffrn_radiation_source 'fine-focus sealed tube'
_diffrn_radiation_type MoK\a
_diffrn_radiation_wavelength 0.71073
_diffrn_reflns_av_R_equivalents 0.0475
_diffrn_reflns_av_sigmaI/netI 0.0661
_diffrn_reflns_limit_h_max 10
_diffrn_reflns_limit_h_min -10
_diffrn_reflns_limit_k_max 11
_diffrn_reflns_limit_k_min -11
_diffrn_reflns_limit_l_max 15
_diffrn_reflns_limit_l_min -15
_diffrn_reflns_number 6872
_diffrn_reflns_theta_full 23.34
_diffrn_reflns_theta_max 23.34
_diffrn_reflns_theta_min 1.63
_exptl_absorpt_coefficient_mu 19.380
_exptl_absorpt_correction_T_max 1
_exptl_absorpt_correction_T_min 0.342430
_exptl_absorpt_correction_type multi-scan
_exptl_absorpt_process_details SADABS
_exptl_crystal_colour colorless
_exptl_crystal_density_diffrn 3.195
_exptl_crystal_density_method 'not measured'
_exptl_crystal_description needles
_exptl_crystal_F_000 1018
_exptl_crystal_size_max 0.08
_exptl_crystal_size_mid 0.07
_exptl_crystal_size_min 0.065
_refine_diff_density_max 4.300
_refine_diff_density_min -4.879
_refine_diff_density_rms 0.598
_refine_ls_extinction_method none
_refine_ls_goodness_of_fit_ref 1.013
_refine_ls_hydrogen_treatment mixed
_refine_ls_matrix_type full
_refine_ls_number_parameters 370
_refine_ls_number_reflns 3346
_refine_ls_number_restraints 144
_refine_ls_restrained_S_all 0.993
_refine_ls_R_factor_all 0.0646
_refine_ls_R_factor_gt 0.0599
_refine_ls_shift/su_max 0.001
_refine_ls_shift/su_mean 0.000
_refine_ls_structure_factor_coef Fsqd
_refine_ls_weighting_details 'calc w=1/[\s^2^(Fo^2^)+(0.1300P)^2^+0.0000P] where P=(Fo^2^+2Fc^2^)/3'
_refine_ls_weighting_scheme calc
_refine_ls_wR_factor_gt 0.1583
_refine_ls_wR_factor_ref 0.1649
_reflns_number_gt 2989
_reflns_number_total 3346
_reflns_threshold_expression >2sigma(I)
_cod_data_source_file om060186wsi20060225_112836.cif
_cod_data_source_block 2
_cod_depositor_comments
;
The following automatic conversions were performed:

'_symmetry_cell_setting' value 'Triclinic' changed to 'triclinic'
according to /home/saulius/struct/CIF-dictionaries/cif_core.dic
dictionary named 'cif_core.dic' version 2.4.1 from 2010-06-29.

Automatic conversion script
Id: cif_fix_values 1715 2011-07-08 13:25:40Z adriana 
;
_cod_original_cell_volume 1192.2(4)
_cod_original_sg_symbol_H-M P-1
_cod_database_code 4075286

loop_
_symmetry_equiv_pos_as_xyz
'x, y, z'
'-x, -y, -z'

loop_
_atom_site_label
_atom_site_type_symbol
_atom_site_fract_x
_atom_site_fract_y
_atom_site_fract_z
_atom_site_U_iso_or_equiv
_atom_site_adp_type
_atom_site_occupancy
_atom_site_symmetry_multiplicity
_atom_site_calc_flag
_atom_site_refinement_flags
Hg1 Hg 0.38690(6) 0.87661(5) 0.94772(4) 0.0163(3) Uani 1 1 d .
Hg2 Hg 0.76141(6) 0.73932(6) 0.98623(5) 0.0174(3) Uani 1 1 d .
Hg3 Hg 0.65153(6) 0.80461(5) 0.73369(5) 0.0163(3) Uani 1 1 d .
F2 F 0.2317(10) 0.9332(9) 1.1581(7) 0.022(2) Uani 1 1 d .
F3 F 0.3167(11) 0.8698(9) 1.3500(8) 0.029(2) Uani 1 1 d .
F4 F 0.5953(11) 0.7471(10) 1.3820(7) 0.032(2) Uani 1 1 d .
F5 F 0.7825(9) 0.6913(9) 1.2243(7) 0.024(2) Uani 1 1 d .
F8 F 1.0969(10) 0.6223(9) 0.9719(7) 0.026(2) Uani 1 1 d .
F9 F 1.2898(9) 0.5643(9) 0.8161(8) 0.026(2) Uani 1 1 d .
F10 F 1.2150(10) 0.6213(10) 0.6218(7) 0.027(2) Uani 1 1 d .
F11 F 0.9403(10) 0.7332(9) 0.5846(7) 0.027(2) Uani 1 1 d .
F14 F 0.4743(9) 0.8602(9) 0.5479(7) 0.025(2) Uani 1 1 d .
F15 F 0.1972(10) 0.9800(9) 0.5123(7) 0.028(2) Uani 1 1 d .
F16 F 0.0097(10) 1.0512(10) 0.6652(8) 0.029(2) Uani 1 1 d .
F17 F 0.0896(10) 0.9990(10) 0.8569(8) 0.029(2) Uani 1 1 d .
C1 C 0.4612(16) 0.8414(14) 1.0888(12) 0.015(2) Uani 1 1 d U
C2 C 0.3727(17) 0.8694(15) 1.1734(13) 0.019(2) Uani 1 1 d U
C3 C 0.4110(17) 0.8396(15) 1.2698(13) 0.021(2) Uani 1 1 d U
C4 C 0.5526(17) 0.7787(15) 1.2859(13) 0.020(2) Uani 1 1 d U
C5 C 0.6450(17) 0.7494(15) 1.2056(13) 0.018(2) Uani 1 1 d U
C6 C 0.6064(17) 0.7805(15) 1.1045(13) 0.018(2) Uani 1 1 d U
C7 C 0.9083(17) 0.7064(15) 0.8596(13) 0.018(2) Uani 1 1 d U
C8 C 1.0512(16) 0.6510(15) 0.8773(13) 0.020(2) Uani 1 1 d U
C9 C 1.1503(16) 0.6210(15) 0.7974(13) 0.020(2) Uani 1 1 d U
C10 C 1.1141(16) 0.6502(15) 0.6988(13) 0.020(2) Uani 1 1 d U
C11 C 0.9713(16) 0.7081(15) 0.6815(13) 0.017(2) Uani 1 1 d U
C12 C 0.8714(16) 0.7352(15) 0.7586(13) 0.017(2) Uani 1 1 d U
C13 C 0.4297(16) 0.8736(14) 0.7203(12) 0.017(2) Uani 1 1 d U
C14 C 0.3854(17) 0.8981(15) 0.6248(12) 0.018(2) Uani 1 1 d U
C15 C 0.2412(17) 0.9557(15) 0.6043(13) 0.022(2) Uani 1 1 d U
C16 C 0.1459(16) 0.9910(14) 0.6833(13) 0.019(2) Uani 1 1 d U
C17 C 0.1901(17) 0.9633(14) 0.7827(12) 0.018(2) Uani 1 1 d U
C18 C 0.3313(17) 0.9060(15) 0.8045(13) 0.018(2) Uani 1 1 d U
C19 C 0.6949(17) 0.4601(16) 0.7793(12) 0.021(2) Uani 1 1 d U
C20 C 0.8352(18) 0.3922(17) 0.7784(13) 0.024(2) Uani 1 1 d U
H20 H 0.8813 0.3614 0.8403 0.029 Uiso 1 1 calc R
C21 C 0.9082(18) 0.3696(17) 0.6854(13) 0.024(2) Uani 1 1 d U
H21 H 1.0029 0.3204 0.6860 0.029 Uiso 1 1 calc R
C22 C 0.8477(17) 0.4160(16) 0.5930(14) 0.028(3) Uani 1 1 d U
H22 H 0.8989 0.4002 0.5303 0.033 Uiso 1 1 calc R
C23 C 0.7077(18) 0.4875(16) 0.5950(14) 0.027(2) Uani 1 1 d U
H23 H 0.6650 0.5217 0.5316 0.032 Uiso 1 1 calc R
C24 C 0.6301(18) 0.5102(16) 0.6836(13) 0.025(2) Uani 1 1 d U
H24 H 0.5348 0.5584 0.6822 0.030 Uiso 1 1 calc R
C25 C 0.6150(17) 0.4788(16) 0.8756(13) 0.020(4) Uani 1 1 d .
C26 C 0.5441(19) 0.4955(17) 0.9532(14) 0.024(4) Uani 1 1 d .

loop_
_atom_site_aniso_label
_atom_site_aniso_U_11
_atom_site_aniso_U_22
_atom_site_aniso_U_33
_atom_site_aniso_U_23
_atom_site_aniso_U_13
_atom_site_aniso_U_12
Hg1 0.0088(4) 0.0177(4) 0.0192(4) -0.0031(3) 0.0005(3) -0.0044(3)
Hg2 0.0081(4) 0.0192(4) 0.0214(4) -0.0045(3) 0.0017(3) -0.0038(3)
Hg3 0.0065(4) 0.0169(4) 0.0226(4) -0.0041(3) 0.0005(3) -0.0036(3)
F2 0.009(4) 0.023(5) 0.027(5) -0.007(4) 0.008(4) 0.004(4)
F3 0.030(6) 0.028(5) 0.030(6) -0.019(5) 0.008(4) -0.002(4)
F4 0.037(6) 0.040(6) 0.023(5) -0.012(5) -0.007(4) -0.011(5)
F5 0.013(5) 0.034(5) 0.028(5) -0.012(4) -0.011(4) 0.010(4)
F8 0.017(5) 0.034(5) 0.021(5) -0.007(4) -0.002(4) 0.003(4)
F9 0.002(4) 0.033(5) 0.039(6) -0.011(5) 0.000(4) 0.004(4)
F10 0.016(5) 0.042(6) 0.023(5) -0.016(5) 0.001(4) 0.005(4)
F11 0.027(5) 0.027(5) 0.025(5) -0.005(4) -0.005(4) -0.005(4)
F14 0.012(5) 0.034(5) 0.029(5) -0.014(5) 0.001(4) 0.005(4)
F15 0.023(5) 0.030(5) 0.029(6) -0.007(4) -0.010(4) 0.003(4)
F16 0.015(5) 0.037(6) 0.037(6) -0.019(5) -0.005(4) 0.012(4)
F17 0.009(5) 0.043(6) 0.032(6) -0.013(5) 0.003(4) 0.004(4)
C1 0.013(4) 0.012(4) 0.019(5) -0.002(4) -0.003(4) -0.008(4)
C2 0.016(5) 0.012(4) 0.023(5) 0.000(4) 0.000(4) -0.006(4)
C3 0.016(4) 0.014(4) 0.026(5) -0.001(4) 0.002(4) -0.005(4)
C4 0.016(5) 0.015(4) 0.026(5) -0.003(4) -0.002(4) -0.007(4)
C5 0.017(5) 0.013(4) 0.023(5) -0.004(4) 0.001(4) -0.008(4)
C6 0.016(4) 0.014(4) 0.021(5) -0.003(4) 0.001(4) -0.009(4)
C7 0.008(4) 0.013(4) 0.027(5) -0.004(4) 0.003(4) -0.008(4)
C8 0.010(4) 0.016(4) 0.027(5) -0.001(4) 0.001(4) -0.007(4)
C9 0.009(4) 0.014(4) 0.028(5) 0.001(4) 0.003(4) -0.005(4)
C10 0.009(4) 0.014(4) 0.030(5) -0.001(4) 0.004(4) -0.007(4)
C11 0.009(4) 0.013(4) 0.029(5) -0.004(4) -0.001(4) -0.009(4)
C12 0.010(4) 0.013(4) 0.027(5) -0.006(4) 0.002(4) -0.009(4)
C13 0.013(4) 0.012(4) 0.023(5) -0.003(4) 0.001(4) -0.008(4)
C14 0.013(4) 0.013(4) 0.024(5) -0.003(4) 0.000(4) -0.007(4)
C15 0.017(4) 0.017(4) 0.026(5) -0.001(4) -0.002(4) -0.005(4)
C16 0.014(4) 0.013(4) 0.025(5) -0.001(4) 0.000(4) -0.003(4)
C17 0.012(4) 0.013(4) 0.022(5) -0.001(4) 0.003(4) -0.003(4)
C18 0.012(4) 0.014(4) 0.023(5) 0.000(4) -0.001(4) -0.008(4)
C19 0.016(4) 0.027(5) 0.022(5) -0.009(4) 0.002(4) -0.014(4)
C20 0.017(5) 0.028(5) 0.026(5) -0.007(4) 0.001(4) -0.013(4)
C21 0.014(5) 0.026(5) 0.028(5) -0.008(4) 0.005(4) -0.010(4)
C22 0.017(5) 0.027(5) 0.031(5) -0.005(4) 0.008(4) -0.008(4)
C23 0.017(5) 0.027(5) 0.030(5) -0.006(4) 0.006(4) -0.010(4)
C24 0.017(5) 0.028(5) 0.026(5) -0.007(4) 0.003(4) -0.012(4)
C25 0.012(8) 0.027(9) 0.027(10) -0.013(8) -0.006(8) -0.008(7)
C26 0.025(10) 0.019(8) 0.031(10) -0.010(8) -0.007(8) -0.007(7)

loop_
_atom_type_symbol
_atom_type_description
_atom_type_scat_dispersion_real
_atom_type_scat_dispersion_imag
_atom_type_scat_source
C C 0.0033 0.0016 'International Tables Vol C Tables 4.2.6.8 and 6.1.1.4'
H H 0.0000 0.0000 'International Tables Vol C Tables 4.2.6.8 and 6.1.1.4'
F F 0.0171 0.0103 'International Tables Vol C Tables 4.2.6.8 and 6.1.1.4'
Hg Hg -2.3894 9.2266 'International Tables Vol C Tables 4.2.6.8 and 6.1.1.4'

loop_
_geom_angle_atom_site_label_1
_geom_angle_atom_site_label_2
_geom_angle_atom_site_label_3
_geom_angle
_geom_angle_site_symmetry_3
C18 Hg1 C1 175.2(7) .
C6 Hg2 C7 176.1(7) .
C13 Hg3 C12 175.8(6) .
C2 C1 C6 116.5(14) .
C2 C1 Hg1 122.7(11) .
C6 C1 Hg1 120.7(12) .
C3 C2 C1 125.3(14) .
C3 C2 F2 117.4(14) .
C1 C2 F2 117.3(13) .
C2 C3 F3 121.9(14) .
C2 C3 C4 118.3(16) .
F3 C3 C4 119.8(14) .
C5 C4 F4 120.8(14) .
C5 C4 C3 119.2(15) .
F4 C4 C3 120.0(15) .
C4 C5 F5 117.3(14) .
C4 C5 C6 123.0(15) .
F5 C5 C6 119.6(14) .
C5 C6 C1 117.6(15) .
C5 C6 Hg2 119.3(11) .
C1 C6 Hg2 123.1(12) .
C8 C7 C12 118.5(15) .
C8 C7 Hg2 117.5(12) .
C12 C7 Hg2 124.0(11) .
F8 C8 C9 118.0(13) .
F8 C8 C7 122.3(15) .
C9 C8 C7 119.7(15) .
F9 C9 C10 119.2(14) .
F9 C9 C8 119.3(14) .
C10 C9 C8 121.5(14) .
F10 C10 C9 119.9(13) .
F10 C10 C11 121.9(15) .
C9 C10 C11 118.2(16) .
F11 C11 C12 122.4(14) .
F11 C11 C10 116.2(15) .
C12 C11 C10 121.5(15) .
C11 C12 C7 120.6(14) .
C11 C12 Hg3 120.1(11) .
C7 C12 Hg3 119.2(11) .
C14 C13 C18 121.1(14) .
C14 C13 Hg3 117.6(12) .
C18 C13 Hg3 121.0(11) .
F14 C14 C13 121.2(13) .
F14 C14 C15 116.5(13) .
C13 C14 C15 122.1(15) .
F15 C15 C16 119.5(14) .
F15 C15 C14 122.7(15) .
C16 C15 C14 117.8(15) .
F16 C16 C15 119.5(14) .
F16 C16 C17 120.3(14) .
C15 C16 C17 120.2(14) .
F17 C17 C18 120.4(14) .
F17 C17 C16 116.8(13) .
C18 C17 C16 122.8(15) .
C17 C18 C13 116.0(14) .
C17 C18 Hg1 119.8(12) .
C13 C18 Hg1 124.2(11) .
C20 C19 C24 119.3(15) .
C20 C19 C25 120.1(14) .
C24 C19 C25 120.6(15) .
C19 C20 C21 119.3(16) .
C22 C21 C20 122.3(16) .
C21 C22 C23 117.3(17) .
C24 C23 C22 123.0(17) .
C23 C24 C19 118.7(16) .
C26 C25 C19 177.4(17) .
C25 C26 C26 175(2) 2_667

loop_
_geom_bond_atom_site_label_1
_geom_bond_atom_site_label_2
_geom_bond_distance
_geom_bond_site_symmetry_2
Hg1 C18 2.023(15) .
Hg1 C1 2.059(14) .
Hg2 C6 2.057(16) .
Hg2 C7 2.070(16) .
Hg3 C13 2.080(15) .
Hg3 C12 2.093(15) .
F2 C2 1.391(18) .
F3 C3 1.359(19) .
F4 C4 1.355(18) .
F5 C5 1.354(17) .
F8 C8 1.354(18) .
F9 C9 1.365(18) .
F10 C10 1.347(19) .
F11 C11 1.331(18) .
F14 C14 1.343(18) .
F15 C15 1.320(18) .
F16 C16 1.347(17) .
F17 C17 1.351(19) .
C1 C2 1.37(2) .
C1 C6 1.42(2) .
C2 C3 1.34(2) .
C3 C4 1.39(2) .
C4 C5 1.35(2) .
C5 C6 1.40(2) .
C7 C8 1.39(2) .
C7 C12 1.40(2) .
C8 C9 1.37(2) .
C9 C10 1.37(2) .
C10 C11 1.39(2) .
C11 C12 1.34(2) .
C13 C14 1.37(2) .
C13 C18 1.43(2) .
C14 C15 1.41(2) .
C15 C16 1.38(2) .
C16 C17 1.41(2) .
C17 C18 1.39(2) .
C19 C20 1.39(2) .
C19 C24 1.43(2) .
C19 C25 1.44(2) .
C20 C21 1.40(2) .
C21 C22 1.38(2) .
C22 C23 1.40(2) .
C23 C24 1.36(2) .
C25 C26 1.19(2) .
C26 C26 1.39(4) 2_667
